data_7202663
loop_
_publ_author_name
'Billing, David G.'
'Lemmerer, Andreas'

_publ_section_title
;
 Inorganic?organic hybrid materials incorporating primary cyclic
 ammonium cations: The lead iodide series
;
_journal_issue 3
_journal_name_full CrystEngComm
_journal_page_first 236
_journal_paper_doi 10.1039/b618196a
_journal_volume 9
_journal_year 2007
_chemical_formula_moiety '2(C5 H12 N), I4 Pb'
_chemical_formula_sum 'C10 H24 I4 N2 Pb'
_chemical_formula_weight 887.1
_chemical_name_common bis(cyclopentylammonium)tetraiodoplumbate(ii)
_chemical_name_systematic
;
bis(cyclopentylammonium)tetraiodoplumbate(II)
;
_space_group_IT_number 14
_symmetry_cell_setting monoclinic
_symmetry_space_group_name_Hall '-P 2ybc'
_symmetry_space_group_name_H-M 'P 1 21/c 1'
_atom_sites_solution_hydrogens geom
_atom_sites_solution_primary direct
_atom_sites_solution_secondary difmap
_audit_conform_dict_location ftp://ftp.iucr.org/pub/cif_core.dic
_audit_conform_dict_name cif_core.dic
_audit_conform_dict_version 2.3
_audit_creation_date 2005-10-26T14:51:07-00:00
_audit_creation_method 'WinGX routine CIF_UPDATE'
_cell_angle_alpha 90
_cell_angle_beta 108.57(4)
_cell_angle_gamma 90
_cell_formula_units_Z 2
_cell_length_a 14.00(2)
_cell_length_b 8.928(14)
_cell_length_c 8.949(15)
_cell_measurement_reflns_used 897
_cell_measurement_temperature 293(2)
_cell_measurement_theta_max 27.982
_cell_measurement_theta_min 3.0695
_cell_volume 1060(3)
_computing_cell_refinement 'Bruker SAINT+ (Bruker, 1999)'
_computing_data_collection 'Bruker SMART-NT (Bruker, 1998)'
_computing_data_reduction 'Bruker SAINT+ (Bruker, 1999)'
_computing_molecular_graphics
;
Ortep-3 for Windows (Farrugia, 1997) and DIAMOND (Brandenburg, 1999)
;
_computing_publication_material
;
WinGX publication routines (Farrugia, 1999) and PLATON (Spek, 2002)
;
_computing_structure_refinement 'SHELXL-97 (Sheldrick, 1997b)'
_computing_structure_solution 'SHELXS-97 (Sheldrick, 1997a)'
_diffrn_ambient_temperature 293(2)
_diffrn_measured_fraction_theta_full 0.998
_diffrn_measured_fraction_theta_max 0.998
_diffrn_measurement_device_type 'SMART 1K CCD area detector'
_diffrn_measurement_method 'phi and omega scans'
_diffrn_radiation_monochromator graphite
_diffrn_radiation_type MoK\a
_diffrn_radiation_wavelength 0.71073
_diffrn_reflns_av_R_equivalents 0.1114
_diffrn_reflns_av_unetI/netI 0.0729
_diffrn_reflns_limit_h_max 16
_diffrn_reflns_limit_h_min -16
_diffrn_reflns_limit_k_max 10
_diffrn_reflns_limit_k_min -10
_diffrn_reflns_limit_l_max 8
_diffrn_reflns_limit_l_min -10
_diffrn_reflns_number 5946
_diffrn_reflns_theta_full 25
_diffrn_reflns_theta_max 25
_diffrn_reflns_theta_min 1.53
_exptl_absorpt_coefficient_mu 13.765
_exptl_absorpt_correction_T_max 0.5485
_exptl_absorpt_correction_T_min 0.0473
_exptl_absorpt_correction_type integration
_exptl_absorpt_process_details 'Bruker XPREP (Bruker, 1999)'
_exptl_crystal_colour orange
_exptl_crystal_density_diffrn 2.778
_exptl_crystal_density_method 'not measured'
_exptl_crystal_description plate
_exptl_crystal_F_000 784
_exptl_crystal_size_max 0.38
_exptl_crystal_size_mid 0.24
_exptl_crystal_size_min 0.04
_refine_diff_density_max 7.066
_refine_diff_density_min -4.087
_refine_diff_density_rms 0.566
_refine_ls_extinction_method none
_refine_ls_goodness_of_fit_ref 1.045
_refine_ls_hydrogen_treatment constr
_refine_ls_matrix_type full
_refine_ls_number_parameters 135
_refine_ls_number_reflns 1864
_refine_ls_number_restraints 211
_refine_ls_restrained_S_all 0.992
_refine_ls_R_factor_all 0.1012
_refine_ls_R_factor_gt 0.093
_refine_ls_shift/su_max 0
_refine_ls_shift/su_mean 0
_refine_ls_structure_factor_coef Fsqd
_refine_ls_weighting_details 'calc w=1/[\s^2^(Fo^2^)+(0.1999P)^2^+4.2325P] where P=(Fo^2^+2Fc^2^)/3'
_refine_ls_weighting_scheme calc
_refine_ls_wR_factor_gt 0.2339
_refine_ls_wR_factor_ref 0.261
_reflns_number_gt 1625
_reflns_number_total 1864
_reflns_threshold_expression >2sigma(I)
_cod_data_source_file b618196a.txt
_cod_data_source_block 3
_cod_depositor_comments
;
The following automatic conversions were performed:
'_symmetry_cell_setting' value 'Monoclinic' changed to 'monoclinic'
according to '/home/saulius/struct/CIF-dictionaries/cif_core.dic'
dictionary named 'cif_core.dic' version 2.4.1 from 2010-06-29.

Automatic conversion script
Id: cif_fix_enum 1527 2010-12-29 10:47:43Z saulius 
;
_cod_original_sg_symbol_H-M P2(1)/c
_cod_database_code 7202663

loop_
_symmetry_equiv_pos_as_xyz
'x, y, z'
'-x, y+1/2, -z+1/2'
'-x, -y, -z'
'x, -y-1/2, z-1/2'

loop_
_atom_site_label
_atom_site_type_symbol
_atom_site_fract_x
_atom_site_fract_y
_atom_site_fract_z
_atom_site_U_iso_or_equiv
_atom_site_adp_type
_atom_site_occupancy
_atom_site_symmetry_multiplicity
_atom_site_calc_flag
_atom_site_refinement_flags
_atom_site_disorder_assembly
_atom_site_disorder_group
C1A C 0.277(3) 0.447(7) 0.104(7) 0.072(7) Uani 0.40(3) 1 d PDU A 1
H1A H 0.2651 0.3654 0.0273 0.086 Uiso 0.40(3) 1 calc PR A 1
C2A C 0.282(4) 0.567(8) 0.007(9) 0.073(7) Uani 0.40(3) 1 d PDU A 1
H2A1 H 0.2456 0.6532 0.0275 0.087 Uiso 0.40(3) 1 calc PR A 1
H2A2 H 0.2541 0.5397 -0.1033 0.087 Uiso 0.40(3) 1 calc PR A 1
C3A C 0.384(4) 0.594(8) 0.050(10) 0.078(7) Uani 0.40(3) 1 d PDU A 1
H3A1 H 0.4043 0.5956 -0.0444 0.093 Uiso 0.40(3) 1 calc PR A 1
H3A2 H 0.3983 0.6919 0.0987 0.093 Uiso 0.40(3) 1 calc PR A 1
C4A C 0.441(3) 0.487(9) 0.153(9) 0.078(7) Uani 0.40(3) 1 d PDU A 1
H4A1 H 0.4908 0.5348 0.2415 0.094 Uiso 0.40(3) 1 calc PR A 1
H4A2 H 0.4751 0.4218 0.1001 0.094 Uiso 0.40(3) 1 calc PR A 1
C5A C 0.372(3) 0.408(8) 0.203(9) 0.076(7) Uani 0.40(3) 1 d PDU A 1
H5A1 H 0.3782 0.4338 0.3115 0.091 Uiso 0.40(3) 1 calc PR A 1
H5A2 H 0.3823 0.3012 0.1976 0.091 Uiso 0.40(3) 1 calc PR A 1
N1A N 0.187(4) 0.431(8) 0.153(8) 0.061(10) Uani 0.40(3) 1 d PDU A 1
H1A1 H 0.2052 0.3997 0.253 0.092 Uiso 0.40(3) 1 calc PR A 1
H1A2 H 0.1455 0.3635 0.0919 0.092 Uiso 0.40(3) 1 calc PR A 1
H1A3 H 0.1554 0.5183 0.145 0.092 Uiso 0.40(3) 1 calc PR A 1
C1B C 0.283(3) 0.524(5) 0.220(5) 0.068(6) Uani 0.60(3) 1 d PDU A 2
H1B H 0.2698 0.6011 0.2889 0.081 Uiso 0.60(3) 1 calc PR A 2
C2B C 0.277(3) 0.602(6) 0.083(5) 0.072(7) Uani 0.60(3) 1 d PDU A 2
H2B1 H 0.2464 0.5412 -0.0099 0.086 Uiso 0.60(3) 1 calc PR A 2
H2B2 H 0.2386 0.6937 0.0753 0.086 Uiso 0.60(3) 1 calc PR A 2
C3B C 0.377(3) 0.632(6) 0.102(6) 0.076(7) Uani 0.60(3) 1 d PDU A 2
H3B1 H 0.3917 0.6005 0.0075 0.091 Uiso 0.60(3) 1 calc PR A 2
H3B2 H 0.3884 0.7387 0.1137 0.091 Uiso 0.60(3) 1 calc PR A 2
C4B C 0.443(3) 0.560(7) 0.230(6) 0.080(7) Uani 0.60(3) 1 d PDU A 2
H4B1 H 0.484 0.6321 0.3044 0.096 Uiso 0.60(3) 1 calc PR A 2
H4B2 H 0.4871 0.4929 0.1975 0.096 Uiso 0.60(3) 1 calc PR A 2
C5B C 0.382(2) 0.480(6) 0.298(7) 0.077(7) Uani 0.60(3) 1 d PDU A 2
H5B1 H 0.4004 0.5028 0.4096 0.092 Uiso 0.60(3) 1 calc PR A 2
H5B2 H 0.3902 0.3735 0.2857 0.092 Uiso 0.60(3) 1 calc PR A 2
N1B N 0.2027(18) 0.412(4) 0.208(4) 0.040(6) Uani 0.60(3) 1 d PDU A 2
H1B1 H 0.2117 0.3711 0.3024 0.06 Uiso 0.60(3) 1 calc PR A 2
H1B2 H 0.2055 0.3407 0.14 0.06 Uiso 0.60(3) 1 calc PR A 2
H1B3 H 0.1427 0.4563 0.1749 0.06 Uiso 0.60(3) 1 calc PR A 2
I1 I 0.23966(13) 1.0312(3) 0.1161(5) 0.0861(8) Uani 1 1 d . . .
I2 I -0.00357(13) 1.19336(13) 0.30415(17) 0.0555(5) Uani 1 1 d . . .
Pb1 Pb 0 1 0 0.0496(5) Uani 1 2 d S . .

loop_
_atom_site_aniso_label
_atom_site_aniso_U_11
_atom_site_aniso_U_22
_atom_site_aniso_U_33
_atom_site_aniso_U_23
_atom_site_aniso_U_13
_atom_site_aniso_U_12
C1A 0.062(9) 0.094(14) 0.062(15) 0.016(12) 0.023(10) 0.005(11)
C2A 0.064(10) 0.096(16) 0.067(16) 0.014(12) 0.032(12) 0.006(11)
C3A 0.065(10) 0.101(16) 0.075(16) 0.011(12) 0.033(12) 0.003(11)
C4A 0.063(9) 0.102(16) 0.076(17) 0.009(13) 0.031(12) 0.006(12)
C5A 0.059(9) 0.099(15) 0.073(15) 0.013(11) 0.026(11) 0.008(11)
N1A 0.058(12) 0.07(2) 0.06(2) 0.016(19) 0.021(15) 0.011(16)
C1B 0.057(8) 0.092(14) 0.058(14) 0.017(11) 0.025(10) 0.009(9)
C2B 0.062(9) 0.094(15) 0.067(14) 0.020(11) 0.032(10) -0.001(11)
C3B 0.063(10) 0.101(15) 0.075(15) 0.009(12) 0.038(10) 0.004(11)
C4B 0.061(8) 0.104(15) 0.082(16) 0.009(12) 0.031(10) 0.002(11)
C5B 0.054(9) 0.098(16) 0.076(16) 0.015(12) 0.018(11) -0.001(11)
N1B 0.040(9) 0.065(14) 0.019(13) 0.020(11) 0.015(10) 0.030(9)
I1 0.0501(9) 0.1034(16) 0.0934(15) 0.0000(17) 0.0068(15) 0.0177(9)
I2 0.0611(8) 0.0478(8) 0.0573(10) -0.0149(6) 0.0185(12) -0.0079(6)
Pb1 0.0507(7) 0.0452(6) 0.0490(8) 0.0018(4) 0.0101(10) 0.0053(5)

loop_
_atom_type_symbol
_atom_type_description
_atom_type_scat_dispersion_real
_atom_type_scat_dispersion_imag
_atom_type_scat_source
C C 0.0033 0.0016 'International Tables Vol C Tables 4.2.6.8 and 6.1.1.4'
H H 0 0 'International Tables Vol C Tables 4.2.6.8 and 6.1.1.4'
N N 0.0061 0.0033 'International Tables Vol C Tables 4.2.6.8 and 6.1.1.4'
I I -0.4742 1.8119 'International Tables Vol C Tables 4.2.6.8 and 6.1.1.4'
Pb Pb -3.3944 10.1111 'International Tables Vol C Tables 4.2.6.8 and 6.1.1.4'

loop_
_exptl_crystal_face_index_h
_exptl_crystal_face_index_k
_exptl_crystal_face_index_l
_exptl_crystal_face_perp_dist
-1 0 0 0.02
1 0 0 0.02
1 0 -2 0.12
-1 0 2 0.12
0 -1 0 0.19
0 1 0 0.19

loop_
_geom_angle_atom_site_label_1
_geom_angle_atom_site_label_2
_geom_angle_atom_site_label_3
_geom_angle
_geom_angle_site_symmetry_1
_geom_angle_site_symmetry_3
_geom_angle_publ_flag
C2A C1A C5A 111(3) . . ?
C2A C1A N1A 119(4) . . ?
C5A C1A N1A 121(4) . . ?
C2A C1A H1A 99.7 . . ?
C5A C1A H1A 99.7 . . ?
N1A C1A H1A 99.7 . . ?
C1A C2A C3A 103(3) . . ?
C1A C2A H2A1 111.3 . . ?
C3A C2A H2A1 111.3 . . ?
C1A C2A H2A2 111.3 . . ?
C3A C2A H2A2 111.3 . . ?
H2A1 C2A H2A2 109.2 . . ?
C4A C3A C2A 113(3) . . ?
C4A C3A H3A1 109.1 . . ?
C2A C3A H3A1 109.1 . . ?
C4A C3A H3A2 109.1 . . ?
C2A C3A H3A2 109.1 . . ?
H3A1 C3A H3A2 107.8 . . ?
C3A C4A C5A 105(3) . . ?
C3A C4A H4A1 110.8 . . ?
C5A C4A H4A1 110.8 . . ?
C3A C4A H4A2 110.8 . . ?
C5A C4A H4A2 110.8 . . ?
H4A1 C4A H4A2 108.9 . . ?
C4A C5A C1A 107(3) . . ?
C4A C5A H5A1 110.4 . . ?
C1A C5A H5A1 110.4 . . ?
C4A C5A H5A2 110.4 . . ?
C1A C5A H5A2 110.4 . . ?
H5A1 C5A H5A2 108.6 . . ?
C1A N1A H1A1 109.5 . . ?
C1A N1A H1A2 109.5 . . ?
H1A1 N1A H1A2 109.5 . . ?
C1A N1A H1A3 109.5 . . ?
H1A1 N1A H1A3 109.5 . . ?
H1A2 N1A H1A3 109.5 . . ?
C2B C1B C5B 110(3) . . ?
C2B C1B N1B 117(3) . . ?
C5B C1B N1B 117(3) . . ?
C2B C1B H1B 103.5 . . ?
C5B C1B H1B 103.5 . . ?
N1B C1B H1B 103.5 . . ?
C3B C2B C1B 103(3) . . ?
C3B C2B H2B1 111.3 . . ?
C1B C2B H2B1 111.3 . . ?
C3B C2B H2B2 111.3 . . ?
C1B C2B H2B2 111.3 . . ?
H2B1 C2B H2B2 109.2 . . ?
C4B C3B C2B 113(3) . . ?
C4B C3B H3B1 108.9 . . ?
C2B C3B H3B1 108.9 . . ?
C4B C3B H3B2 108.9 . . ?
C2B C3B H3B2 108.9 . . ?
H3B1 C3B H3B2 107.7 . . ?
C3B C4B C5B 105(3) . . ?
C3B C4B H4B1 110.7 . . ?
C5B C4B H4B1 110.7 . . ?
C3B C4B H4B2 110.7 . . ?
C5B C4B H4B2 110.7 . . ?
H4B1 C4B H4B2 108.8 . . ?
C4B C5B C1B 107(3) . . ?
C4B C5B H5B1 110.3 . . ?
C1B C5B H5B1 110.3 . . ?
C4B C5B H5B2 110.3 . . ?
C1B C5B H5B2 110.3 . . ?
H5B1 C5B H5B2 108.6 . . ?
C1B N1B H1B1 109.5 . . ?
C1B N1B H1B2 109.5 . . ?
H1B1 N1B H1B2 109.5 . . ?
C1B N1B H1B3 109.5 . . ?
H1B1 N1B H1B3 109.5 . . ?
H1B2 N1B H1B3 109.5 . . ?
Pb1 I2 Pb1 154.57(5) . 2 ?
I1 Pb1 I1 180.00(9) . 3_575 ?
I1 Pb1 I2 88.62(9) . . ?
I1 Pb1 I2 91.38(9) 3_575 . ?
I1 Pb1 I2 91.38(9) . 3_575 ?
I1 Pb1 I2 88.62(9) 3_575 3_575 ?
I2 Pb1 I2 180 . 3_575 ?
I1 Pb1 I2 86.33(7) . 4_585 ?
I1 Pb1 I2 93.67(7) 3_575 4_585 ?
I2 Pb1 I2 90.14(12) . 4_585 ?
I2 Pb1 I2 89.86(12) 3_575 4_585 ?
I1 Pb1 I2 93.67(7) . 2_545 ?
I1 Pb1 I2 86.33(7) 3_575 2_545 ?
I2 Pb1 I2 89.86(12) . 2_545 ?
I2 Pb1 I2 90.14(12) 3_575 2_545 ?
I2 Pb1 I2 180 4_585 2_545 ?

loop_
_geom_bond_atom_site_label_1
_geom_bond_atom_site_label_2
_geom_bond_distance
_geom_bond_site_symmetry_2
_geom_bond_publ_flag
C1A C2A 1.39(2) . ?
C1A C5A 1.39(2) . ?
C1A N1A 1.47(5) . ?
C1A H1A 0.98 . ?
C2A C3A 1.39(2) . ?
C2A H2A1 0.97 . ?
C2A H2A2 0.97 . ?
C3A C4A 1.39(2) . ?
C3A H3A1 0.97 . ?
C3A H3A2 0.97 . ?
C4A C5A 1.39(2) . ?
C4A H4A1 0.97 . ?
C4A H4A2 0.97 . ?
C5A H5A1 0.97 . ?
C5A H5A2 0.97 . ?
N1A H1A1 0.89 . ?
N1A H1A2 0.89 . ?
N1A H1A3 0.89 . ?
C1B C2B 1.39(3) . ?
C1B C5B 1.40(3) . ?
C1B N1B 1.48(5) . ?
C1B H1B 0.98 . ?
C2B C3B 1.39(3) . ?
C2B H2B1 0.97 . ?
C2B H2B2 0.97 . ?
C3B C4B 1.38(3) . ?
C3B H3B1 0.97 . ?
C3B H3B2 0.97 . ?
C4B C5B 1.39(3) . ?
C4B H4B1 0.97 . ?
C4B H4B2 0.97 . ?
C5B H5B1 0.97 . ?
C5B H5B2 0.97 . ?
N1B H1B1 0.89 . ?
N1B H1B2 0.89 . ?
N1B H1B3 0.89 . ?
I1 Pb1 3.193(6) . ?
I2 Pb1 3.237(4) . ?
I2 Pb1 3.242(4) 2 ?
Pb1 I1 3.193(6) 3_575 ?
Pb1 I2 3.237(4) 3_575 ?
Pb1 I2 3.242(4) 4_585 ?
Pb1 I2 3.242(4) 2_545 ?

loop_
_geom_hbond_atom_site_label_D
_geom_hbond_atom_site_label_H
_geom_hbond_atom_site_label_A
_geom_hbond_distance_DH
_geom_hbond_distance_HA
_geom_hbond_distance_DA
_geom_hbond_angle_DHA
_geom_hbond_site_symmetry_A
N1A H1A1 I1 0.89 3.19 3.98(7) 149.7 4_576
N1A H1A2 I2 0.89 2.8 3.58(7) 146.9 4_575
N1A H1A3 I2 0.89 2.79 3.59(7) 149.5 2_545
N1B H1B1 I1 0.89 2.85 3.56(3) 138 4_576
N1B H1B2 I1 0.89 2.82 3.57(4) 142.8 1_545
N1B H1B3 I2 0.89 2.92 3.73(3) 151.5 2_545

loop_
_geom_torsion_atom_site_label_1
_geom_torsion_atom_site_label_2
_geom_torsion_atom_site_label_3
_geom_torsion_atom_site_label_4
_geom_torsion
_geom_torsion_site_symmetry_1
_geom_torsion_site_symmetry_2
_geom_torsion_site_symmetry_3
_geom_torsion_site_symmetry_4
_geom_torsion_publ_flag
C5A C1A C2A C3A 2(9) . . . . ?
N1A C1A C2A C3A 150(7) . . . . ?
C1A C2A C3A C4A 7(10) . . . . ?
C2A C3A C4A C5A -13(11) . . . . ?
C3A C4A C5A C1A 13(9) . . . . ?
C2A C1A C5A C4A -10(9) . . . . ?
N1A C1A C5A C4A -157(7) . . . . ?
C5B C1B C2B C3B -13(6) . . . . ?
N1B C1B C2B C3B -150(5) . . . . ?
C1B C2B C3B C4B 8(7) . . . . ?
C2B C3B C4B C5B 0(8) . . . . ?
C3B C4B C5B C1B -8(7) . . . . ?
C2B C1B C5B C4B 14(7) . . . . ?
N1B C1B C5B C4B 150(5) . . . . ?
Pb1 I2 Pb1 I1 81.77(15) 2 . . . ?
Pb1 I2 Pb1 I1 -98.23(15) 2 . . 3_575 ?
Pb1 I2 Pb1 I2 -4.56(17) 2 . . 4_585 ?
Pb1 I2 Pb1 I2 175.44(17) 2 . . 2_545 ?
